data_7026102
loop_
_publ_author_name
'Durran, Sean E.'
'Elsegood, Mark R. J.'
'Hammond, Shelly R.'
'Smith, Martin B.'

_publ_section_title
;
 Flexible kappa4-PNN'O-tetradentate ligands: synthesis, complexation and
 structural studies.
;
_journal_issue 30
_journal_name_full 'Dalton transactions (Cambridge, England : 2003)'
_journal_page_first 7136
_journal_page_last 7146
_journal_paper_doi 10.1039/c0dt00200c
_journal_volume 39
_journal_year 2010
_chemical_formula_moiety 'C27 H23 N2 O2 P, 0.5(C1 H1 Cl3)'
_chemical_formula_sum 'C27.5 H23.5 Cl1.5 N2 O2 P'
_chemical_formula_weight 498.13
_chemical_name_systematic
;
?
;
_space_group_IT_number 14
_symmetry_cell_setting monoclinic
_symmetry_space_group_name_Hall '-P 2ybc'
_symmetry_space_group_name_H-M 'P 1 21/c 1'
_atom_sites_solution_hydrogens 'geom except H2, H2A coords freely refined'
_atom_sites_solution_primary direct
_atom_sites_solution_secondary difmap
_audit_creation_method SHELXL-97
_cell_angle_alpha 90.00
_cell_angle_beta 114.6476(9)
_cell_angle_gamma 90.00
_cell_formula_units_Z 4
_cell_length_a 18.7587(11)
_cell_length_b 8.3781(5)
_cell_length_c 17.3155(10)
_cell_measurement_reflns_used 7577
_cell_measurement_temperature 150(2)
_cell_measurement_theta_max 28.21
_cell_measurement_theta_min 2.36
_cell_volume 2473.4(3)
_computing_cell_refinement 'Bruker SAINT'
_computing_data_collection 'Bruker SMART'
_computing_data_reduction 'Bruker SAINT'
_computing_molecular_graphics 'Bruker SHELXTL'
_computing_publication_material 'Bruker SHELXTL and local programs'
_computing_structure_refinement 'SHELXL-97 (Sheldrick, 2008)'
_computing_structure_solution 'SHELXS-97 (Sheldrick, 2008)'
_diffrn_ambient_temperature 150(2)
_diffrn_measured_fraction_theta_full 1.000
_diffrn_measured_fraction_theta_max 0.992
_diffrn_measurement_device_type 'Bruker SMART 1000 CCD diffractometer'
_diffrn_measurement_method '\w rotation with narrow frames'
_diffrn_radiation_monochromator graphite
_diffrn_radiation_source 'sealed tube'
_diffrn_radiation_type MoK\a
_diffrn_radiation_wavelength 0.71073
_diffrn_reflns_av_R_equivalents 0.0270
_diffrn_reflns_av_sigmaI/netI 0.0276
_diffrn_reflns_limit_h_max 24
_diffrn_reflns_limit_h_min -24
_diffrn_reflns_limit_k_max 10
_diffrn_reflns_limit_k_min -10
_diffrn_reflns_limit_l_max 22
_diffrn_reflns_limit_l_min -22
_diffrn_reflns_number 20748
_diffrn_reflns_theta_full 26.00
_diffrn_reflns_theta_max 27.50
_diffrn_reflns_theta_min 2.36
_diffrn_standards_decay_% 0
_diffrn_standards_number 0
_exptl_absorpt_coefficient_mu 0.301
_exptl_absorpt_correction_T_max 0.971
_exptl_absorpt_correction_T_min 0.838
_exptl_absorpt_correction_type multi-scan
_exptl_absorpt_process_details 'SADABS, v.2.08, Sheldrick, G.M., (2003).'
_exptl_crystal_colour colourless
_exptl_crystal_density_diffrn 1.338
_exptl_crystal_density_method 'not measured'
_exptl_crystal_description lath
_exptl_crystal_F_000 1036
_exptl_crystal_size_max 0.61
_exptl_crystal_size_mid 0.26
_exptl_crystal_size_min 0.10
_refine_diff_density_max 0.636
_refine_diff_density_min -0.443
_refine_diff_density_rms 0.052
_refine_ls_extinction_method none
_refine_ls_goodness_of_fit_ref 1.040
_refine_ls_hydrogen_treatment mixed
_refine_ls_matrix_type full
_refine_ls_number_parameters 336
_refine_ls_number_reflns 5646
_refine_ls_number_restraints 15
_refine_ls_restrained_S_all 1.039
_refine_ls_R_factor_all 0.0642
_refine_ls_R_factor_gt 0.0428
_refine_ls_shift/su_max 0.000
_refine_ls_shift/su_mean 0.000
_refine_ls_structure_factor_coef Fsqd
_refine_ls_weighting_details 'calc w=1/[\s^2^(Fo^2^)+(0.0455P)^2^+1.8776P] where P=(Fo^2^+2Fc^2^)/3'
_refine_ls_weighting_scheme calc
_refine_ls_wR_factor_gt 0.1010
_refine_ls_wR_factor_ref 0.1175
_reflns_number_gt 4273
_reflns_number_total 5646
_reflns_threshold_expression I>2\s(I)
_cod_data_source_file c0dt00200c.txt
_cod_data_source_block 3c.HH
_cod_original_sg_symbol_H-M P2(1)/c
_cod_original_formula_sum 'C27.50 H23.50 Cl1.50 N2 O2 P'
_cod_database_code 7026102

loop_
_symmetry_equiv_pos_as_xyz
'x, y, z'
'-x, y+1/2, -z+1/2'
'-x, -y, -z'
'x, -y-1/2, z-1/2'

loop_
_atom_site_label
_atom_site_type_symbol
_atom_site_fract_x
_atom_site_fract_y
_atom_site_fract_z
_atom_site_U_iso_or_equiv
_atom_site_adp_type
_atom_site_occupancy
_atom_site_symmetry_multiplicity
_atom_site_calc_flag
_atom_site_refinement_flags
P1 P 0.23613(3) 0.28025(6) 0.14728(3) 0.02499(12) Uani 1 1 d .
C1 C 0.25368(11) 0.1561(2) 0.24122(11) 0.0257(4) Uani 1 1 d .
C2 C 0.29038(12) 0.0075(2) 0.25250(12) 0.0323(4) Uani 1 1 d .
H2B H 0.3076 -0.0294 0.2112 0.039 Uiso 1 1 calc R
C3 C 0.30248(14) -0.0881(3) 0.32251(14) 0.0397(5) Uani 1 1 d .
H3 H 0.3279 -0.1883 0.3287 0.048 Uiso 1 1 calc R
C4 C 0.27740(14) -0.0371(3) 0.38351(14) 0.0411(5) Uani 1 1 d .
H4 H 0.2861 -0.1014 0.4318 0.049 Uiso 1 1 calc R
C5 C 0.23986(12) 0.1079(2) 0.37303(12) 0.0332(4) Uani 1 1 d .
H5 H 0.2219 0.1420 0.4141 0.040 Uiso 1 1 calc R
C6 C 0.22754(11) 0.2062(2) 0.30309(11) 0.0265(4) Uani 1 1 d .
C7 C 0.18706(10) 0.3572(2) 0.29841(11) 0.0271(4) Uani 1 1 d .
H7 H 0.1623 0.3736 0.3358 0.033 Uiso 1 1 calc R
N1 N 0.18346(9) 0.46728(19) 0.24681(9) 0.0270(3) Uani 1 1 d .
C8 C 0.13931(12) 0.6094(2) 0.24748(11) 0.0300(4) Uani 1 1 d .
H8A H 0.1760 0.6902 0.2849 0.036 Uiso 1 1 calc R
H8B H 0.1017 0.5819 0.2720 0.036 Uiso 1 1 calc R
C9 C 0.09448(11) 0.6822(2) 0.16031(11) 0.0266(4) Uani 1 1 d .
O1 O 0.05531(9) 0.80406(17) 0.15355(9) 0.0373(3) Uani 1 1 d .
N2 N 0.10198(9) 0.6073(2) 0.09568(9) 0.0253(3) Uani 1 1 d .
H2 H 0.1289(12) 0.523(3) 0.1100(12) 0.022(5) Uiso 1 1 d .
C10 C 0.06825(10) 0.6476(2) 0.00789(11) 0.0235(4) Uani 1 1 d .
C11 C 0.01690(11) 0.7749(2) -0.02622(12) 0.0292(4) Uani 1 1 d .
H11 H 0.0023 0.8404 0.0096 0.035 Uiso 1 1 calc R
C12 C -0.01296(11) 0.8058(2) -0.11287(12) 0.0312(4) Uani 1 1 d .
H12 H -0.0479 0.8928 -0.1361 0.037 Uiso 1 1 calc R
C13 C 0.00787(11) 0.7107(2) -0.16577(11) 0.0271(4) Uani 1 1 d .
O2 O -0.02476(9) 0.74674(19) -0.25079(9) 0.0352(3) Uani 1 1 d .
H2A H 0.0016(16) 0.707(3) -0.2738(17) 0.051(8) Uiso 1 1 d .
C14 C 0.05868(11) 0.5832(2) -0.13239(11) 0.0273(4) Uani 1 1 d .
H14 H 0.0730 0.5177 -0.1684 0.033 Uiso 1 1 calc R
C15 C 0.08843(11) 0.5520(2) -0.04577(11) 0.0264(4) Uani 1 1 d .
H15 H 0.1230 0.4644 -0.0228 0.032 Uiso 1 1 calc R
C16 C 0.31839(11) 0.4215(2) 0.18858(11) 0.0261(4) Uani 1 1 d .
C17 C 0.38568(12) 0.3976(3) 0.26318(13) 0.0371(5) Uani 1 1 d .
H17 H 0.3910 0.3032 0.2956 0.045 Uiso 1 1 calc R
C18 C 0.44480(14) 0.5108(3) 0.29027(15) 0.0466(6) Uani 1 1 d .
H18 H 0.4902 0.4936 0.3415 0.056 Uiso 1 1 calc R
C19 C 0.43884(14) 0.6483(3) 0.24413(15) 0.0441(5) Uani 1 1 d .
H19 H 0.4800 0.7247 0.2631 0.053 Uiso 1 1 calc R
C20 C 0.37241(14) 0.6736(3) 0.17005(15) 0.0394(5) Uani 1 1 d .
H20 H 0.3678 0.7678 0.1378 0.047 Uiso 1 1 calc R
C21 C 0.31271(12) 0.5620(2) 0.14289(13) 0.0318(4) Uani 1 1 d .
H21 H 0.2670 0.5812 0.0923 0.038 Uiso 1 1 calc R
C22 C 0.26623(11) 0.1444(2) 0.08316(11) 0.0266(4) Uani 1 1 d .
C23 C 0.21311(12) 0.0239(2) 0.03867(12) 0.0339(4) Uani 1 1 d .
H23 H 0.1659 0.0117 0.0460 0.041 Uiso 1 1 calc R
C24 C 0.22838(14) -0.0779(3) -0.01587(12) 0.0388(5) Uani 1 1 d .
H24 H 0.1929 -0.1616 -0.0440 0.047 Uiso 1 1 calc R
C25 C 0.29545(14) -0.0567(3) -0.02894(13) 0.0398(5) Uani 1 1 d .
H25 H 0.3053 -0.1244 -0.0674 0.048 Uiso 1 1 calc R
C26 C 0.34824(13) 0.0620(2) 0.01331(13) 0.0364(5) Uani 1 1 d .
H26 H 0.3941 0.0762 0.0037 0.044 Uiso 1 1 calc R
C27 C 0.33435(12) 0.1612(2) 0.07014(12) 0.0304(4) Uani 1 1 d .
H27 H 0.3716 0.2410 0.1003 0.036 Uiso 1 1 calc R
C28 C 0.4741(3) 0.4323(7) -0.0245(3) 0.0598(14) Uani 0.50 1 d PDU
H28 H 0.4210(7) 0.4116(18) -0.0614(9) 0.072 Uiso 0.50 1 d PD
Cl1 Cl 0.52430(8) 0.2534(2) -0.01151(10) 0.0685(4) Uani 0.50 1 d PDU
Cl2 Cl 0.4751(2) 0.5021(4) 0.0706(2) 0.0852(9) Uani 0.50 1 d PDU
Cl3 Cl 0.5088(2) 0.5738(4) -0.0730(3) 0.1214(14) Uani 0.50 1 d PDU

loop_
_atom_site_aniso_label
_atom_site_aniso_U_11
_atom_site_aniso_U_22
_atom_site_aniso_U_33
_atom_site_aniso_U_23
_atom_site_aniso_U_13
_atom_site_aniso_U_12
P1 0.0263(2) 0.0270(2) 0.0215(2) 0.00127(18) 0.00982(18) 0.00132(19)
C1 0.0265(9) 0.0274(9) 0.0234(9) 0.0014(7) 0.0104(7) -0.0020(7)
C2 0.0393(11) 0.0312(10) 0.0293(10) 0.0033(8) 0.0173(9) 0.0034(8)
C3 0.0515(13) 0.0294(11) 0.0409(12) 0.0091(9) 0.0219(10) 0.0057(10)
C4 0.0561(14) 0.0355(12) 0.0335(11) 0.0096(9) 0.0204(10) -0.0025(10)
C5 0.0409(11) 0.0358(11) 0.0271(9) -0.0021(8) 0.0181(9) -0.0076(9)
C6 0.0258(9) 0.0284(10) 0.0242(9) -0.0012(7) 0.0094(7) -0.0051(7)
C7 0.0252(9) 0.0338(10) 0.0228(9) -0.0058(8) 0.0104(7) -0.0041(8)
N1 0.0261(8) 0.0317(8) 0.0224(7) -0.0018(6) 0.0093(6) 0.0026(6)
C8 0.0338(10) 0.0339(10) 0.0218(9) -0.0029(8) 0.0112(8) 0.0056(8)
C9 0.0291(9) 0.0277(10) 0.0248(9) -0.0018(7) 0.0131(8) 0.0010(7)
O1 0.0557(9) 0.0312(8) 0.0300(7) 0.0017(6) 0.0230(7) 0.0138(7)
N2 0.0286(8) 0.0261(8) 0.0221(7) 0.0011(6) 0.0115(6) 0.0054(7)
C10 0.0251(9) 0.0249(9) 0.0221(8) 0.0000(7) 0.0114(7) -0.0015(7)
C11 0.0346(10) 0.0285(10) 0.0276(9) 0.0005(8) 0.0159(8) 0.0037(8)
C12 0.0314(10) 0.0298(10) 0.0308(10) 0.0065(8) 0.0115(8) 0.0043(8)
C13 0.0269(9) 0.0316(10) 0.0230(9) 0.0020(7) 0.0105(7) -0.0079(8)
O2 0.0353(8) 0.0464(9) 0.0240(7) 0.0075(6) 0.0126(6) -0.0031(7)
C14 0.0296(9) 0.0307(10) 0.0247(9) -0.0044(7) 0.0142(8) -0.0033(8)
C15 0.0279(9) 0.0263(9) 0.0261(9) 0.0002(7) 0.0124(8) 0.0013(7)
C16 0.0299(9) 0.0263(9) 0.0256(9) -0.0029(7) 0.0151(8) 0.0004(7)
C17 0.0353(11) 0.0362(11) 0.0334(11) 0.0043(9) 0.0080(9) -0.0033(9)
C18 0.0377(12) 0.0522(14) 0.0384(12) -0.0039(10) 0.0045(10) -0.0092(11)
C19 0.0447(13) 0.0392(12) 0.0514(13) -0.0112(10) 0.0230(11) -0.0156(10)
C20 0.0499(13) 0.0285(11) 0.0479(13) 0.0001(9) 0.0284(11) -0.0031(9)
C21 0.0355(10) 0.0302(10) 0.0318(10) 0.0016(8) 0.0162(8) 0.0013(8)
C22 0.0332(10) 0.0252(9) 0.0198(8) 0.0011(7) 0.0096(7) 0.0006(8)
C23 0.0370(11) 0.0362(11) 0.0261(9) -0.0016(8) 0.0109(8) -0.0058(9)
C24 0.0536(13) 0.0299(11) 0.0259(10) -0.0040(8) 0.0097(9) -0.0053(9)
C25 0.0604(14) 0.0311(11) 0.0268(10) -0.0020(8) 0.0172(10) 0.0084(10)
C26 0.0431(12) 0.0363(11) 0.0335(11) 0.0005(9) 0.0196(9) 0.0066(9)
C27 0.0327(10) 0.0292(10) 0.0288(9) -0.0010(8) 0.0125(8) -0.0001(8)
C28 0.043(3) 0.085(4) 0.053(3) 0.014(3) 0.020(2) -0.005(3)
Cl1 0.0474(7) 0.0789(10) 0.0726(9) -0.0168(8) 0.0187(7) -0.0016(7)
Cl2 0.0844(15) 0.117(2) 0.0737(13) -0.0100(15) 0.0521(12) -0.0026(15)
Cl3 0.112(3) 0.148(3) 0.128(2) 0.046(3) 0.0739(19) -0.032(2)

loop_
_atom_type_symbol
_atom_type_description
_atom_type_scat_dispersion_real
_atom_type_scat_dispersion_imag
_atom_type_scat_source
C C 0.0033 0.0016 'International Tables Vol C Tables 4.2.6.8 and 6.1.1.4'
H H 0.0000 0.0000 'International Tables Vol C Tables 4.2.6.8 and 6.1.1.4'
N N 0.0061 0.0033 'International Tables Vol C Tables 4.2.6.8 and 6.1.1.4'
O O 0.0106 0.0060 'International Tables Vol C Tables 4.2.6.8 and 6.1.1.4'
P P 0.1023 0.0942 'International Tables Vol C Tables 4.2.6.8 and 6.1.1.4'
Cl Cl 0.1484 0.1585 'International Tables Vol C Tables 4.2.6.8 and 6.1.1.4'

loop_
_geom_angle_atom_site_label_1
_geom_angle_atom_site_label_2
_geom_angle_atom_site_label_3
_geom_angle
C22 P1 C16 102.39(8)
C22 P1 C1 101.37(8)
C16 P1 C1 102.03(8)
C2 C1 C6 117.70(17)
C2 C1 P1 121.57(14)
C6 C1 P1 120.69(14)
C3 C2 C1 121.80(19)
C2 C3 C4 120.1(2)
C5 C4 C3 119.15(19)
C4 C5 C6 121.52(19)
C5 C6 C1 119.71(18)
C5 C6 C7 116.84(17)
C1 C6 C7 123.45(17)
N1 C7 C6 122.94(17)
C7 N1 C8 117.01(16)
N1 C8 C9 113.77(15)
O1 C9 N2 125.00(17)
O1 C9 C8 119.21(16)
N2 C9 C8 115.78(16)
C9 N2 C10 128.79(16)
C11 C10 C15 119.30(16)
C11 C10 N2 123.75(16)
C15 C10 N2 116.95(16)
C12 C11 C10 119.78(17)
C13 C12 C11 120.54(18)
O2 C13 C14 122.55(17)
O2 C13 C12 117.38(18)
C14 C13 C12 120.06(17)
C13 C14 C15 119.42(17)
C14 C15 C10 120.90(17)
C17 C16 C21 118.13(18)
C17 C16 P1 123.89(15)
C21 C16 P1 117.97(14)
C18 C17 C16 120.2(2)
C19 C18 C17 121.1(2)
C18 C19 C20 119.3(2)
C21 C20 C19 120.1(2)
C20 C21 C16 121.17(19)
C27 C22 C23 118.26(18)
C27 C22 P1 124.67(14)
C23 C22 P1 116.83(15)
C24 C23 C22 121.0(2)
C25 C24 C23 119.6(2)
C26 C25 C24 120.55(19)
C25 C26 C27 120.0(2)
C26 C27 C22 120.52(19)
Cl3 C28 Cl1 111.3(3)
Cl3 C28 Cl2 111.8(4)
Cl1 C28 Cl2 112.1(3)

loop_
_geom_bond_atom_site_label_1
_geom_bond_atom_site_label_2
_geom_bond_distance
P1 C22 1.8359(19)
P1 C16 1.8363(19)
P1 C1 1.8412(18)
C1 C2 1.396(3)
C1 C6 1.415(3)
C2 C3 1.390(3)
C3 C4 1.391(3)
C4 C5 1.377(3)
C5 C6 1.402(3)
C6 C7 1.461(3)
C7 N1 1.266(2)
N1 C8 1.453(2)
C8 C9 1.516(3)
C9 O1 1.234(2)
C9 N2 1.341(2)
N2 C10 1.422(2)
C10 C11 1.393(3)
C10 C15 1.393(2)
C11 C12 1.390(3)
C12 C13 1.387(3)
C13 O2 1.372(2)
C13 C14 1.387(3)
C14 C15 1.390(2)
C16 C17 1.394(3)
C16 C21 1.398(3)
C17 C18 1.384(3)
C18 C19 1.379(3)
C19 C20 1.382(3)
C20 C21 1.382(3)
C22 C27 1.394(3)
C22 C23 1.402(3)
C23 C24 1.388(3)
C24 C25 1.380(3)
C25 C26 1.378(3)
C26 C27 1.393(3)
C28 Cl3 1.729(6)
C28 Cl1 1.734(6)
C28 Cl2 1.741(7)

loop_
_geom_hbond_atom_site_label_D
_geom_hbond_atom_site_label_H
_geom_hbond_atom_site_label_A
_geom_hbond_distance_DH
_geom_hbond_distance_HA
_geom_hbond_distance_DA
_geom_hbond_angle_DHA
_geom_hbond_site_symmetry_A
N2 H2 N1 0.84(2) 2.20(2) 2.688(2) 116.6(16) .
O2 H2A O1 0.82(3) 1.91(3) 2.694(2) 158(3) 4_575

loop_
_geom_torsion_atom_site_label_1
_geom_torsion_atom_site_label_2
_geom_torsion_atom_site_label_3
_geom_torsion_atom_site_label_4
_geom_torsion
C22 P1 C1 C2 6.79(18)
C16 P1 C1 C2 -98.67(17)
C22 P1 C1 C6 -170.82(15)
C16 P1 C1 C6 83.71(16)
C6 C1 C2 C3 -1.1(3)
P1 C1 C2 C3 -178.80(17)
C1 C2 C3 C4 0.4(3)
C2 C3 C4 C5 0.7(3)
C3 C4 C5 C6 -1.1(3)
C4 C5 C6 C1 0.3(3)
C4 C5 C6 C7 179.97(19)
C2 C1 C6 C5 0.7(3)
P1 C1 C6 C5 178.44(14)
C2 C1 C6 C7 -178.86(17)
P1 C1 C6 C7 -1.2(2)
C5 C6 C7 N1 168.27(18)
C1 C6 C7 N1 -12.1(3)
C6 C7 N1 C8 178.29(16)
C7 N1 C8 C9 -143.65(17)
N1 C8 C9 O1 -179.58(17)
N1 C8 C9 N2 -0.4(2)
O1 C9 N2 C10 -0.1(3)
C8 C9 N2 C10 -179.25(17)
C9 N2 C10 C11 -2.8(3)
C9 N2 C10 C15 177.43(18)
C15 C10 C11 C12 -0.5(3)
N2 C10 C11 C12 179.70(17)
C10 C11 C12 C13 0.1(3)
C11 C12 C13 O2 179.03(17)
C11 C12 C13 C14 0.2(3)
O2 C13 C14 C15 -178.84(17)
C12 C13 C14 C15 -0.1(3)
C13 C14 C15 C10 -0.4(3)
C11 C10 C15 C14 0.7(3)
N2 C10 C15 C14 -179.55(16)
C22 P1 C16 C17 -87.43(18)
C1 P1 C16 C17 17.24(19)
C22 P1 C16 C21 93.28(15)
C1 P1 C16 C21 -162.05(14)
C21 C16 C17 C18 -0.2(3)
P1 C16 C17 C18 -179.46(17)
C16 C17 C18 C19 -0.5(4)
C17 C18 C19 C20 0.5(4)
C18 C19 C20 C21 0.1(3)
C19 C20 C21 C16 -0.8(3)
C17 C16 C21 C20 0.8(3)
P1 C16 C21 C20 -179.86(15)
C16 P1 C22 C27 -2.85(18)
C1 P1 C22 C27 -108.03(17)
C16 P1 C22 C23 -177.12(14)
C1 P1 C22 C23 77.70(16)
C27 C22 C23 C24 1.1(3)
P1 C22 C23 C24 175.70(15)
C22 C23 C24 C25 -2.4(3)
C23 C24 C25 C26 1.6(3)
C24 C25 C26 C27 0.4(3)
C25 C26 C27 C22 -1.7(3)
C23 C22 C27 C26 1.0(3)
P1 C22 C27 C26 -173.21(15)
